data_4329034
loop_
_publ_author_name
'Jingya Li'
'Hongfeng Li'
'Pengfei Yan'
'Peng Chen'
'Guangfeng Hou'
'Guangming Li'

_publ_contact_author_email jingya1100@163.com
_publ_contact_author_name ' Jing-Ya Li'
_publ_section_title
;
 Synthesis, Crystal Structure, and Luminescent Properties of
 2-(2,2,2-Trifluoroethyl)-1-indone Lanthanide Complexes
;
_journal_name_full 'Inorganic Chemistry'
_journal_page_first 5050
_journal_page_last 5057
_journal_paper_doi 10.1021/ic202473b
_journal_volume 51
_journal_year 2012
_chemical_formula_moiety 'C45 H23 Eu F9 N2 O6, C H Cl3'
_chemical_formula_sum 'C46 H24 Cl3 Eu F9 N2 O6'
_chemical_formula_weight 1129.98
_chemical_name_systematic
; 
 ? 
;
_space_group_IT_number 2
_symmetry_cell_setting triclinic
_symmetry_space_group_name_Hall '-P 1'
_symmetry_space_group_name_H-M 'P -1'
_atom_sites_solution_hydrogens geom
_atom_sites_solution_primary direct
_atom_sites_solution_secondary difmap
_audit_creation_method SHELXL-97
_cell_angle_alpha 100.68(3)
_cell_angle_beta 93.26(3)
_cell_angle_gamma 106.81(3)
_cell_formula_units_Z 2
_cell_length_a 10.061(2)
_cell_length_b 14.690(3)
_cell_length_c 16.362(3)
_cell_measurement_reflns_used 15839
_cell_measurement_temperature 293(2)
_cell_measurement_theta_max 27.45
_cell_measurement_theta_min 3.08
_cell_volume 2259.1(9)
_computing_cell_refinement 'RAPID-AUTO (Rigaku 1998 <i>RAPID-AUTO</i>)'
_computing_data_collection 'RAPID-AUTO (Rigaku 1998 <i>RAPID-AUTO</i>)'
_computing_data_reduction 'CrystalClear (Rigaku/MSC, 2002)'
_computing_molecular_graphics 'SHELXTL (Sheldrick, 2008)'
_computing_publication_material SHELXL-97
_computing_structure_refinement 'SHELXL-97 (Sheldrick, 2008)'
_computing_structure_solution 'SHELXS-97 (Sheldrick, 2008)'
_diffrn_ambient_temperature 293(2)
_diffrn_measured_fraction_theta_full 0.991
_diffrn_measured_fraction_theta_max 0.991
_diffrn_measurement_device_type 'Rigaku RAXIS-RAPID'
_diffrn_measurement_method '\w scan'
_diffrn_radiation_monochromator graphite
_diffrn_radiation_source 'fine-focus sealed tube'
_diffrn_radiation_type MoK\a
_diffrn_radiation_wavelength 0.71073
_diffrn_reflns_av_R_equivalents 0.0392
_diffrn_reflns_av_sigmaI/netI 0.0563
_diffrn_reflns_limit_h_max 12
_diffrn_reflns_limit_h_min -13
_diffrn_reflns_limit_k_max 17
_diffrn_reflns_limit_k_min -19
_diffrn_reflns_limit_l_max 21
_diffrn_reflns_limit_l_min -21
_diffrn_reflns_number 22189
_diffrn_reflns_theta_full 27.47
_diffrn_reflns_theta_max 27.47
_diffrn_reflns_theta_min 3.08
_diffrn_standards_decay_% 0
_diffrn_standards_interval_count 0
_diffrn_standards_interval_time 0
_diffrn_standards_number 0
_exptl_absorpt_coefficient_mu 1.653
_exptl_absorpt_correction_T_max 0.7663
_exptl_absorpt_correction_T_min 0.6924
_exptl_absorpt_correction_type multi-scan
_exptl_absorpt_process_details 'ABSCOR (Higashi, 1995)'
_exptl_crystal_colour buff
_exptl_crystal_density_diffrn 1.661
_exptl_crystal_description block
_exptl_crystal_F_000 1114
_exptl_crystal_size_max 0.24
_exptl_crystal_size_mid 0.19
_exptl_crystal_size_min 0.17
_refine_diff_density_max 1.674
_refine_diff_density_min -2.420
_refine_diff_density_rms 0.171
_refine_ls_extinction_coef 0.0025(6)
_refine_ls_extinction_expression Fc^*^=kFc[1+0.001xFc^2^\l^3^/sin(2\q)]^-1/4^
_refine_ls_extinction_method SHELXL
_refine_ls_goodness_of_fit_ref 1.157
_refine_ls_hydrogen_treatment constr
_refine_ls_matrix_type full
_refine_ls_number_parameters 605
_refine_ls_number_reflns 10241
_refine_ls_number_restraints 0
_refine_ls_restrained_S_all 1.157
_refine_ls_R_factor_all 0.0925
_refine_ls_R_factor_gt 0.0543
_refine_ls_shift/su_max 0.001
_refine_ls_shift/su_mean 0.000
_refine_ls_structure_factor_coef Fsqd
_refine_ls_weighting_details 'calc w=1/[\s^2^(Fo^2^)+(0.0775P)^2^+6.4517P] where P=(Fo^2^+2Fc^2^)/3'
_refine_ls_weighting_scheme calc
_refine_ls_wR_factor_gt 0.1261
_refine_ls_wR_factor_ref 0.1892
_reflns_number_gt 6959
_reflns_number_total 10241
_reflns_threshold_expression >2sigma(I)
_cod_data_source_file ic202473b_si_001_3.cif
_cod_data_source_block Compound-3
_cod_original_cell_volume 2259.1(8)
_cod_database_code 4329034

loop_
_symmetry_equiv_pos_as_xyz
'x, y, z'
'-x, -y, -z'

loop_
_atom_site_label
_atom_site_type_symbol
_atom_site_fract_x
_atom_site_fract_y
_atom_site_fract_z
_atom_site_U_iso_or_equiv
_atom_site_adp_type
_atom_site_occupancy
_atom_site_symmetry_multiplicity
_atom_site_calc_flag
_atom_site_refinement_flags
C1 C 1.4168(9) 0.5078(7) 0.1514(7) 0.078(3) Uani 1 1 d .
C2 C 1.2742(8) 0.4345(5) 0.1354(5) 0.0579(18) Uani 1 1 d .
C3 C 1.1875(7) 0.4228(5) 0.0635(5) 0.0532(17) Uani 1 1 d .
C4 C 1.0544(7) 0.3518(5) 0.0452(5) 0.0509(16) Uani 1 1 d .
C5 C 0.9956(8) 0.3529(5) -0.0387(5) 0.0555(17) Uani 1 1 d .
C6 C 0.8709(10) 0.2951(7) -0.0850(6) 0.071(2) Uani 1 1 d .
H6 H 0.8083 0.2483 -0.0630 0.085 Uiso 1 1 calc R
C7 C 0.8411(13) 0.3082(9) -0.1641(7) 0.096(3) Uani 1 1 d .
H7 H 0.7571 0.2705 -0.1959 0.115 Uiso 1 1 calc R
C8 C 0.9346(15) 0.3765(9) -0.1966(7) 0.102(4) Uani 1 1 d .
H8 H 0.9135 0.3838 -0.2506 0.122 Uiso 1 1 calc R
C9 C 1.0574(14) 0.4337(9) -0.1511(7) 0.099(4) Uani 1 1 d .
H9 H 1.1194 0.4803 -0.1736 0.119 Uiso 1 1 calc R
C10 C 1.0895(10) 0.4220(6) -0.0708(6) 0.068(2) Uani 1 1 d .
C11 C 1.2163(9) 0.4746(7) -0.0084(6) 0.073(2) Uani 1 1 d .
H11 H 1.2931 0.5262 -0.0129 0.088 Uiso 1 1 calc R
C12 C 1.3687(10) 0.2490(12) 0.4363(7) 0.099(4) Uani 1 1 d .
C13 C 1.2253(8) 0.2391(6) 0.3974(5) 0.0614(19) Uani 1 1 d .
C14 C 1.1082(8) 0.1946(6) 0.4344(4) 0.0538(17) Uani 1 1 d .
C15 C 1.1020(10) 0.1573(8) 0.5144(6) 0.080(3) Uani 1 1 d .
H15 H 1.1744 0.1507 0.5485 0.096 Uiso 1 1 calc R
C16 C 0.9476(9) 0.1333(7) 0.5252(5) 0.069(2) Uani 1 1 d .
C17 C 0.8770(12) 0.1030(10) 0.5901(7) 0.102(4) Uani 1 1 d .
H17 H 0.9247 0.0909 0.6353 0.122 Uiso 1 1 calc R
C18 C 0.7371(12) 0.0908(10) 0.5876(7) 0.102(4) Uani 1 1 d .
H18 H 0.6901 0.0713 0.6318 0.122 Uiso 1 1 calc R
C19 C 0.6643(11) 0.1069(8) 0.5209(7) 0.088(3) Uani 1 1 d .
H19 H 0.5688 0.0975 0.5204 0.105 Uiso 1 1 calc R
C20 C 0.7305(9) 0.1366(6) 0.4551(6) 0.069(2) Uani 1 1 d .
H20 H 0.6813 0.1475 0.4099 0.083 Uiso 1 1 calc R
C21 C 0.8744(8) 0.1501(6) 0.4579(5) 0.0580(18) Uani 1 1 d .
C22 C 0.9710(8) 0.1861(5) 0.3996(5) 0.0519(16) Uani 1 1 d .
C23 C 1.2427(10) 0.0150(7) 0.1510(8) 0.080(3) Uani 1 1 d .
C24 C 1.1239(8) 0.0593(6) 0.1467(5) 0.0572(18) Uani 1 1 d .
C25 C 0.9902(7) 0.0006(5) 0.1149(5) 0.0534(17) Uani 1 1 d .
C26 C 0.9401(8) -0.1074(6) 0.0762(6) 0.068(2) Uani 1 1 d .
H26 H 0.9924 -0.1503 0.0654 0.082 Uiso 1 1 calc R
C27 C 0.7839(8) -0.1276(5) 0.0597(5) 0.0565(18) Uani 1 1 d .
C28 C 0.6818(9) -0.2151(6) 0.0253(6) 0.067(2) Uani 1 1 d .
H28 H 0.7051 -0.2717 0.0073 0.081 Uiso 1 1 calc R
C29 C 0.5438(9) -0.2151(6) 0.0186(6) 0.071(2) Uani 1 1 d .
H29 H 0.4734 -0.2729 -0.0042 0.086 Uiso 1 1 calc R
C30 C 0.5087(9) -0.1312(6) 0.0450(6) 0.069(2) Uani 1 1 d .
H30 H 0.4154 -0.1330 0.0399 0.083 Uiso 1 1 calc R
C31 C 0.6100(7) -0.0454(6) 0.0785(5) 0.0584(18) Uani 1 1 d .
H31 H 0.5863 0.0112 0.0961 0.070 Uiso 1 1 calc R
C32 C 0.7469(7) -0.0438(5) 0.0858(4) 0.0498(16) Uani 1 1 d .
C33 C 0.8750(7) 0.0377(5) 0.1211(4) 0.0471(15) Uani 1 1 d .
C34 C 1.1960(9) 0.4869(7) 0.3653(6) 0.073(2) Uani 1 1 d .
H34 H 1.2755 0.4687 0.3545 0.087 Uiso 1 1 calc R
C35 C 1.2123(11) 0.5732(7) 0.4239(6) 0.086(3) Uani 1 1 d .
H35 H 1.3002 0.6122 0.4499 0.103 Uiso 1 1 calc R
C36 C 1.0962(12) 0.5978(7) 0.4414(7) 0.093(3) Uani 1 1 d .
H36 H 1.1041 0.6539 0.4811 0.111 Uiso 1 1 calc R
C37 C 0.9644(10) 0.5407(6) 0.4012(5) 0.070(2) Uani 1 1 d .
C38 C 0.8387(12) 0.5636(8) 0.4148(7) 0.088(3) Uani 1 1 d .
H38 H 0.8425 0.6196 0.4535 0.106 Uiso 1 1 calc R
C39 C 0.7149(11) 0.5072(8) 0.3738(6) 0.084(3) Uani 1 1 d .
H39 H 0.6340 0.5230 0.3857 0.100 Uiso 1 1 calc R
C40 C 0.7068(9) 0.4228(6) 0.3119(5) 0.0613(19) Uani 1 1 d .
C41 C 0.5798(9) 0.3615(7) 0.2651(6) 0.070(2) Uani 1 1 d .
H41 H 0.4964 0.3745 0.2753 0.084 Uiso 1 1 calc R
C42 C 0.5789(8) 0.2850(7) 0.2061(6) 0.071(2) Uani 1 1 d .
H42 H 0.4957 0.2454 0.1745 0.085 Uiso 1 1 calc R
C43 C 0.7042(8) 0.2654(6) 0.1926(5) 0.063(2) Uani 1 1 d .
H43 H 0.7017 0.2120 0.1512 0.076 Uiso 1 1 calc R
C44 C 0.8276(8) 0.3975(5) 0.2958(4) 0.0507(16) Uani 1 1 d .
C45 C 0.9593(8) 0.4572(5) 0.3414(5) 0.0548(17) Uani 1 1 d .
C46 C 0.6725(13) 0.8261(9) 0.2544(6) 0.098(3) Uani 1 1 d .
H46 H 0.6352 0.8271 0.1981 0.118 Uiso 1 1 calc R
Cl1 Cl 0.5335(5) 0.7902(4) 0.3102(3) 0.1556(16) Uani 1 1 d .
Cl2 Cl 0.7636(4) 0.7423(3) 0.2449(2) 0.1269(12) Uani 1 1 d .
Cl3 Cl 0.7849(6) 0.9414(3) 0.2988(2) 0.1511(17) Uani 1 1 d .
Eu1 Eu 1.05199(3) 0.26629(2) 0.22326(2) 0.04686(15) Uani 1 1 d .
F1 F 1.5116(6) 0.4682(6) 0.1213(5) 0.130(3) Uani 1 1 d .
F2 F 1.4282(7) 0.5842(5) 0.1192(5) 0.128(3) Uani 1 1 d .
F3 F 1.4624(7) 0.5396(5) 0.2322(5) 0.119(2) Uani 1 1 d .
F4 F 1.4511(9) 0.2330(11) 0.3872(6) 0.206(6) Uani 1 1 d .
F5 F 1.4314(12) 0.3360(11) 0.4713(12) 0.294(11) Uani 1 1 d .
F6 F 1.3785(8) 0.2019(13) 0.4906(8) 0.258(9) Uani 1 1 d .
F7 F 1.3614(6) 0.0710(5) 0.1486(8) 0.174(5) Uani 1 1 d .
F8 F 1.2331(10) -0.0368(9) 0.2050(7) 0.182(5) Uani 1 1 d .
F9 F 1.2320(7) -0.0559(6) 0.0821(6) 0.141(3) Uani 1 1 d .
N1 N 1.0763(6) 0.4306(5) 0.3248(4) 0.0556(15) Uani 1 1 d .
N2 N 0.8287(6) 0.3190(4) 0.2360(4) 0.0493(13) Uani 1 1 d .
O1 O 1.2482(5) 0.3829(4) 0.1913(3) 0.0598(13) Uani 1 1 d .
O2 O 0.9936(5) 0.2955(4) 0.0902(3) 0.0604(13) Uani 1 1 d .
O3 O 1.2239(5) 0.2749(4) 0.3336(3) 0.0571(12) Uani 1 1 d .
O4 O 0.9333(5) 0.2062(4) 0.3322(3) 0.0601(13) Uani 1 1 d .
O5 O 1.1613(5) 0.1497(4) 0.1752(4) 0.0659(14) Uani 1 1 d .
O6 O 0.8744(5) 0.1221(3) 0.1512(3) 0.0518(11) Uani 1 1 d .

loop_
_atom_site_aniso_label
_atom_site_aniso_U_11
_atom_site_aniso_U_22
_atom_site_aniso_U_33
_atom_site_aniso_U_23
_atom_site_aniso_U_13
_atom_site_aniso_U_12
C1 0.050(5) 0.075(6) 0.103(8) 0.033(6) 0.010(5) 0.001(4)
C2 0.050(4) 0.046(4) 0.077(5) 0.010(4) 0.012(4) 0.015(3)
C3 0.047(4) 0.047(4) 0.071(5) 0.022(4) 0.018(3) 0.015(3)
C4 0.045(4) 0.046(4) 0.059(4) 0.007(3) 0.012(3) 0.013(3)
C5 0.062(4) 0.049(4) 0.056(4) 0.013(3) 0.010(4) 0.016(4)
C6 0.074(6) 0.065(5) 0.071(6) 0.016(4) 0.002(4) 0.017(4)
C7 0.106(8) 0.101(8) 0.081(7) 0.021(6) -0.017(6) 0.036(7)
C8 0.131(10) 0.103(8) 0.077(7) 0.042(7) -0.002(7) 0.032(8)
C9 0.114(9) 0.111(9) 0.091(8) 0.061(7) 0.023(7) 0.037(8)
C10 0.076(6) 0.063(5) 0.077(6) 0.028(4) 0.019(5) 0.031(4)
C11 0.062(5) 0.070(5) 0.093(7) 0.043(5) 0.020(5) 0.012(4)
C12 0.048(5) 0.179(13) 0.071(6) 0.046(8) 0.004(5) 0.026(7)
C13 0.054(4) 0.073(5) 0.058(5) 0.013(4) -0.003(4) 0.023(4)
C14 0.051(4) 0.064(5) 0.046(4) 0.010(3) 0.003(3) 0.020(4)
C15 0.064(5) 0.123(8) 0.065(5) 0.039(6) 0.007(4) 0.033(6)
C16 0.066(5) 0.084(6) 0.061(5) 0.026(4) 0.014(4) 0.019(5)
C17 0.089(7) 0.148(11) 0.079(7) 0.059(7) 0.021(6) 0.028(7)
C18 0.079(7) 0.145(11) 0.090(8) 0.054(8) 0.032(6) 0.024(7)
C19 0.063(6) 0.095(7) 0.103(8) 0.029(6) 0.035(6) 0.012(5)
C20 0.063(5) 0.067(5) 0.072(5) 0.010(4) 0.014(4) 0.012(4)
C21 0.054(4) 0.056(4) 0.056(4) 0.007(4) 0.005(3) 0.008(4)
C22 0.054(4) 0.044(4) 0.053(4) 0.005(3) 0.010(3) 0.010(3)
C23 0.064(6) 0.059(5) 0.122(9) 0.013(6) 0.024(5) 0.030(5)
C24 0.046(4) 0.056(4) 0.070(5) 0.011(4) 0.014(3) 0.016(3)
C25 0.049(4) 0.041(4) 0.064(4) -0.001(3) 0.011(3) 0.011(3)
C26 0.048(4) 0.047(4) 0.104(7) -0.001(4) 0.011(4) 0.016(3)
C27 0.054(4) 0.047(4) 0.063(5) 0.005(3) 0.008(3) 0.009(3)
C28 0.066(5) 0.050(4) 0.077(6) -0.004(4) 0.007(4) 0.016(4)
C29 0.061(5) 0.054(5) 0.085(6) 0.002(4) -0.001(4) 0.006(4)
C30 0.050(4) 0.061(5) 0.090(6) 0.003(4) 0.004(4) 0.015(4)
C31 0.046(4) 0.054(4) 0.073(5) 0.004(4) 0.005(3) 0.018(3)
C32 0.053(4) 0.042(3) 0.054(4) 0.006(3) 0.008(3) 0.014(3)
C33 0.045(4) 0.047(4) 0.049(4) 0.008(3) 0.010(3) 0.013(3)
C34 0.051(4) 0.073(6) 0.084(6) 0.012(5) -0.001(4) 0.009(4)
C35 0.074(6) 0.065(6) 0.089(7) -0.018(5) -0.026(5) 0.005(5)
C36 0.102(8) 0.065(6) 0.088(7) -0.026(5) -0.025(6) 0.022(6)
C37 0.090(6) 0.053(5) 0.061(5) -0.006(4) 0.001(4) 0.025(5)
C38 0.105(8) 0.072(6) 0.087(7) -0.009(5) 0.008(6) 0.043(6)
C39 0.077(6) 0.093(7) 0.083(7) 0.000(6) 0.019(5) 0.039(6)
C40 0.064(5) 0.064(5) 0.062(5) 0.019(4) 0.011(4) 0.026(4)
C41 0.056(5) 0.078(6) 0.083(6) 0.016(5) 0.013(4) 0.031(4)
C42 0.037(4) 0.071(5) 0.099(7) 0.018(5) -0.004(4) 0.009(4)
C43 0.049(4) 0.049(4) 0.078(5) -0.003(4) -0.007(4) 0.008(3)
C44 0.056(4) 0.053(4) 0.044(4) 0.013(3) 0.010(3) 0.017(3)
C45 0.057(4) 0.051(4) 0.051(4) 0.014(3) 0.004(3) 0.007(3)
C46 0.118(9) 0.105(8) 0.059(6) 0.006(5) -0.007(6) 0.025(7)
Cl1 0.142(3) 0.211(5) 0.109(3) 0.026(3) 0.031(2) 0.048(3)
Cl2 0.135(3) 0.111(2) 0.130(3) 0.012(2) -0.008(2) 0.043(2)
Cl3 0.227(5) 0.086(2) 0.109(3) 0.0053(19) -0.026(3) 0.017(3)
Eu1 0.0406(2) 0.0454(2) 0.0501(2) 0.00817(15) 0.00524(14) 0.00747(15)
F1 0.052(3) 0.147(6) 0.194(8) 0.057(6) 0.047(4) 0.017(4)
F2 0.086(4) 0.089(4) 0.190(7) 0.078(5) -0.027(4) -0.027(3)
F3 0.092(4) 0.098(5) 0.123(6) 0.023(4) -0.020(4) -0.033(4)
F4 0.097(5) 0.44(2) 0.165(8) 0.142(11) 0.047(6) 0.152(9)
F5 0.125(8) 0.237(14) 0.43(2) -0.120(15) -0.172(12) 0.068(9)
F6 0.073(5) 0.52(2) 0.268(13) 0.295(17) 0.026(6) 0.087(9)
F7 0.037(3) 0.085(4) 0.388(15) 0.027(6) 0.028(5) 0.017(3)
F8 0.155(8) 0.293(13) 0.205(9) 0.160(10) 0.064(7) 0.160(9)
F9 0.092(5) 0.120(6) 0.214(9) -0.007(6) 0.029(5) 0.063(4)
N1 0.042(3) 0.061(4) 0.052(3) 0.003(3) -0.001(3) 0.005(3)
N2 0.046(3) 0.041(3) 0.054(3) 0.006(3) 0.001(3) 0.007(2)
O1 0.040(3) 0.065(3) 0.066(3) 0.017(3) 0.008(2) -0.001(2)
O2 0.047(3) 0.069(3) 0.056(3) 0.025(3) 0.008(2) -0.003(2)
O3 0.038(2) 0.073(3) 0.056(3) 0.015(3) -0.007(2) 0.012(2)
O4 0.047(3) 0.073(3) 0.059(3) 0.028(3) 0.005(2) 0.009(3)
O5 0.045(3) 0.050(3) 0.095(4) -0.001(3) 0.007(3) 0.014(2)
O6 0.041(2) 0.036(2) 0.068(3) -0.002(2) 0.001(2) 0.006(2)

loop_
_atom_type_symbol
_atom_type_description
_atom_type_scat_dispersion_real
_atom_type_scat_dispersion_imag
_atom_type_scat_source
C C 0.0033 0.0016 'International Tables Vol C Tables 4.2.6.8 and 6.1.1.4'
H H 0.0000 0.0000 'International Tables Vol C Tables 4.2.6.8 and 6.1.1.4'
Cl Cl 0.1484 0.1585 'International Tables Vol C Tables 4.2.6.8 and 6.1.1.4'
Eu Eu -0.1578 3.6682 'International Tables Vol C Tables 4.2.6.8 and 6.1.1.4'
F F 0.0171 0.0103 'International Tables Vol C Tables 4.2.6.8 and 6.1.1.4'
N N 0.0061 0.0033 'International Tables Vol C Tables 4.2.6.8 and 6.1.1.4'
O O 0.0106 0.0060 'International Tables Vol C Tables 4.2.6.8 and 6.1.1.4'

loop_
_geom_angle_atom_site_label_1
_geom_angle_atom_site_label_2
_geom_angle_atom_site_label_3
_geom_angle
F2 C1 F3 107.1(9)
F2 C1 F1 106.7(8)
F3 C1 F1 103.5(8)
F2 C1 C2 115.0(8)
F3 C1 C2 112.8(8)
F1 C1 C2 110.9(8)
O1 C2 C3 125.7(7)
O1 C2 C1 113.7(7)
C3 C2 C1 120.5(8)
C2 C3 C4 121.8(7)
C2 C3 C11 128.5(7)
C4 C3 C11 109.5(7)
O2 C4 C3 128.1(7)
O2 C4 C5 124.1(7)
C3 C4 C5 107.8(6)
C10 C5 C6 121.2(8)
C10 C5 C4 109.1(7)
C6 C5 C4 129.6(7)
C7 C6 C5 118.6(9)
C7 C6 H6 120.7
C5 C6 H6 120.7
C8 C7 C6 120.4(11)
C8 C7 H7 119.8
C6 C7 H7 119.8
C9 C8 C7 121.2(10)
C9 C8 H8 119.4
C7 C8 H8 119.4
C8 C9 C10 119.4(10)
C8 C9 H9 120.3
C10 C9 H9 120.3
C5 C10 C9 119.2(10)
C5 C10 C11 110.8(7)
C9 C10 C11 130.0(9)
C10 C11 C3 102.6(7)
C10 C11 H11 128.7
C3 C11 H11 128.7
F4 C12 F6 105.1(13)
F4 C12 F5 100.7(13)
F6 C12 F5 104.7(14)
F4 C12 C13 115.7(10)
F6 C12 C13 118.0(10)
F5 C12 C13 110.7(12)
O3 C13 C14 126.2(7)
O3 C13 C12 114.3(8)
C14 C13 C12 119.5(8)
C13 C14 C22 120.6(7)
C13 C14 C15 129.2(7)
C22 C14 C15 110.1(7)
C14 C15 C16 102.3(7)
C14 C15 H15 128.8
C16 C15 H15 128.8
C17 C16 C21 119.4(9)
C17 C16 C15 130.4(9)
C21 C16 C15 110.2(7)
C18 C17 C16 119.6(10)
C18 C17 H17 120.2
C16 C17 H17 120.2
C17 C18 C19 121.2(9)
C17 C18 H18 119.4
C19 C18 H18 119.4
C20 C19 C18 120.9(9)
C20 C19 H19 119.5
C18 C19 H19 119.5
C19 C20 C21 118.1(9)
C19 C20 H20 121.0
C21 C20 H20 121.0
C16 C21 C20 120.9(8)
C16 C21 C22 109.6(7)
C20 C21 C22 129.5(8)
O4 C22 C14 128.9(7)
O4 C22 C21 123.5(7)
C14 C22 C21 107.6(7)
F7 C23 F8 116.1(11)
F7 C23 F9 100.6(9)
F8 C23 F9 97.9(9)
F7 C23 C24 115.4(8)
F8 C23 C24 112.9(8)
F9 C23 C24 111.6(9)
O5 C24 C25 126.5(7)
O5 C24 C23 113.5(7)
C25 C24 C23 120.0(7)
C24 C25 C33 120.8(6)
C24 C25 C26 128.8(7)
C33 C25 C26 110.2(6)
C27 C26 C25 102.4(6)
C27 C26 H26 128.8
C25 C26 H26 128.8
C28 C27 C32 120.2(7)
C28 C27 C26 128.8(7)
C32 C27 C26 110.9(6)
C29 C28 C27 117.8(7)
C29 C28 H28 121.1
C27 C28 H28 121.1
C30 C29 C28 121.3(8)
C30 C29 H29 119.4
C28 C29 H29 119.4
C31 C30 C29 120.5(8)
C31 C30 H30 119.7
C29 C30 H30 119.7
C30 C31 C32 119.1(7)
C30 C31 H31 120.4
C32 C31 H31 120.4
C31 C32 C27 121.1(7)
C31 C32 C33 130.0(6)
C27 C32 C33 108.9(6)
O6 C33 C25 128.8(6)
O6 C33 C32 123.6(6)
C25 C33 C32 107.6(6)
N1 C34 C35 124.1(9)
N1 C34 H34 117.9
C35 C34 H34 117.9
C36 C35 C34 117.8(8)
C36 C35 H35 121.1
C34 C35 H35 121.1
C35 C36 C37 121.4(9)
C35 C36 H36 119.3
C37 C36 H36 119.3
C36 C37 C45 116.6(9)
C36 C37 C38 124.3(8)
C45 C37 C38 119.0(9)
C39 C38 C37 122.1(9)
C39 C38 H38 118.9
C37 C38 H38 118.9
C38 C39 C40 120.0(9)
C38 C39 H39 120.0
C40 C39 H39 120.0
C44 C40 C41 117.2(7)
C44 C40 C39 120.0(8)
C41 C40 C39 122.8(8)
C42 C41 C40 120.3(7)
C42 C41 H41 119.8
C40 C41 H41 119.8
C41 C42 C43 119.2(8)
C41 C42 H42 120.4
C43 C42 H42 120.4
N2 C43 C42 124.0(8)
N2 C43 H43 118.0
C42 C43 H43 118.0
N2 C44 C40 123.4(7)
N2 C44 C45 117.1(6)
C40 C44 C45 119.5(7)
N1 C45 C37 122.3(7)
N1 C45 C44 118.4(7)
C37 C45 C44 119.3(7)
Cl1 C46 Cl2 109.7(7)
Cl1 C46 Cl3 113.0(6)
Cl2 C46 Cl3 109.9(7)
Cl1 C46 H46 108.0
Cl2 C46 H46 108.0
Cl3 C46 H46 108.0
O5 Eu1 O4 103.0(2)
O5 Eu1 O1 87.05(19)
O4 Eu1 O1 145.13(19)
O5 Eu1 O2 96.4(2)
O4 Eu1 O2 137.68(17)
O1 Eu1 O2 72.14(18)
O5 Eu1 O3 72.9(2)
O4 Eu1 O3 72.20(17)
O1 Eu1 O3 79.33(18)
O2 Eu1 O3 150.07(17)
O5 Eu1 O6 72.38(17)
O4 Eu1 O6 76.48(18)
O1 Eu1 O6 137.90(18)
O2 Eu1 O6 74.15(18)
O3 Eu1 O6 125.65(18)
O5 Eu1 N2 150.49(19)
O4 Eu1 N2 70.08(18)
O1 Eu1 N2 115.42(18)
O2 Eu1 N2 74.55(19)
O3 Eu1 N2 127.62(18)
O6 Eu1 N2 78.12(17)
O5 Eu1 N1 145.93(19)
O4 Eu1 N1 80.7(2)
O1 Eu1 N1 73.23(19)
O2 Eu1 N1 103.3(2)
O3 Eu1 N1 76.25(19)
O6 Eu1 N1 139.71(17)
N2 Eu1 N1 62.97(18)
C34 N1 C45 117.8(7)
C34 N1 Eu1 122.4(6)
C45 N1 Eu1 119.8(5)
C43 N2 C44 116.0(6)
C43 N2 Eu1 122.7(5)
C44 N2 Eu1 120.8(4)
C2 O1 Eu1 136.5(5)
C4 O2 Eu1 134.9(5)
C13 O3 Eu1 135.9(5)
C22 O4 Eu1 134.3(5)
C24 O5 Eu1 136.6(5)
C33 O6 Eu1 133.3(4)

loop_
_geom_bond_atom_site_label_1
_geom_bond_atom_site_label_2
_geom_bond_distance
C1 F2 1.305(11)
C1 F3 1.325(12)
C1 F1 1.327(11)
C1 C2 1.499(11)
C2 O1 1.283(9)
C2 C3 1.377(11)
C3 C4 1.415(10)
C3 C11 1.514(11)
C4 O2 1.259(8)
C4 C5 1.468(11)
C5 C10 1.377(11)
C5 C6 1.381(12)
C6 C7 1.373(13)
C6 H6 0.9300
C7 C8 1.372(16)
C7 H7 0.9300
C8 C9 1.360(16)
C8 H8 0.9300
C9 C10 1.389(13)
C9 H9 0.9300
C10 C11 1.501(13)
C11 H11 0.9300
C12 F4 1.228(13)
C12 F6 1.240(14)
C12 F5 1.257(17)
C12 C13 1.499(12)
C13 O3 1.254(9)
C13 C14 1.401(11)
C14 C22 1.425(10)
C14 C15 1.508(11)
C15 C16 1.519(12)
C15 H15 0.9300
C16 C17 1.383(12)
C16 C21 1.390(11)
C17 C18 1.364(15)
C17 H17 0.9300
C18 C19 1.373(15)
C18 H18 0.9300
C19 C20 1.373(13)
C19 H19 0.9300
C20 C21 1.400(11)
C20 H20 0.9300
C21 C22 1.459(10)
C22 O4 1.259(9)
C23 F7 1.247(11)
C23 F8 1.258(12)
C23 F9 1.362(12)
C23 C24 1.520(11)
C24 O5 1.259(9)
C24 C25 1.381(10)
C25 C33 1.417(9)
C25 C26 1.517(10)
C26 C27 1.512(11)
C26 H26 0.9300
C27 C28 1.387(11)
C27 C32 1.388(10)
C28 C29 1.386(12)
C28 H28 0.9300
C29 C30 1.380(12)
C29 H29 0.9300
C30 C31 1.365(11)
C30 H30 0.9300
C31 C32 1.368(10)
C31 H31 0.9300
C32 C33 1.481(10)
C33 O6 1.249(8)
C34 N1 1.306(10)
C34 C35 1.402(13)
C34 H34 0.9300
C35 C36 1.349(14)
C35 H35 0.9300
C36 C37 1.396(13)
C36 H36 0.9300
C37 C45 1.406(11)
C37 C38 1.418(13)
C38 C39 1.338(14)
C38 H38 0.9300
C39 C40 1.427(12)
C39 H39 0.9300
C40 C44 1.394(10)
C40 C41 1.414(12)
C41 C42 1.336(12)
C41 H41 0.9300
C42 C43 1.392(11)
C42 H42 0.9300
C43 N2 1.348(9)
C43 H43 0.9300
C44 N2 1.371(9)
C44 C45 1.434(10)
C45 N1 1.369(10)
C46 Cl1 1.722(13)
C46 Cl2 1.725(12)
C46 Cl3 1.737(12)
C46 H46 0.9800
Eu1 O5 2.335(5)
Eu1 O4 2.367(5)
Eu1 O1 2.367(5)
Eu1 O2 2.369(5)
Eu1 O3 2.388(5)
Eu1 O6 2.390(5)
Eu1 N2 2.586(6)
Eu1 N1 2.602(6)
